data_2010987
loop_
_publ_author_name
'Harrison, William T. A.'

_publ_section_title
;
 Lanthanum selenite, La~2~(SeO~3~)~3~
;
_journal_issue 6
_journal_name_full 'Acta Crystallographica Section C'
_journal_page_first 627
_journal_page_last 628
_journal_paper_doi 10.1107/S0108270100003164
_journal_volume 56
_journal_year 2000
_chemical_formula_moiety ' La2 (Se O3)3 '
_chemical_formula_sum 'La2 O9 Se3'
_chemical_formula_weight 658.70
_chemical_name_systematic
;
?
;
_space_group_IT_number 62
_symmetry_cell_setting orthorhombic
_symmetry_space_group_name_Hall '-P 2c 2ab'
_symmetry_space_group_name_H-M 'P b n m'
_cell_angle_alpha 90
_cell_angle_beta 90
_cell_angle_gamma 90
_cell_formula_units_Z 4
_cell_length_a 7.0725(5)
_cell_length_b 8.4187(7)
_cell_length_c 14.2273(11)
_cell_measurement_reflns_used 3360
_cell_measurement_temperature 300
_cell_measurement_theta_max 30
_cell_measurement_theta_min 1
_cell_volume 847.11(11)
_computing_cell_refinement SMART
_computing_data_collection 'SMART  (Bruker, 1999)'
_computing_data_reduction SMART
_computing_molecular_graphics 'ORTEP-3 (Farrugia, 1997) and ATOMS (Shape Software, 1999)'
_computing_publication_material CRYSTALS
_computing_structure_refinement 'CRYSTALS (Watkin et al., 1997)'
_diffrn_ambient_temperature 300
_diffrn_measurement_device_type 'Bruker SMART1000 CCD area detector'
_diffrn_measurement_method 'area detector'
_diffrn_radiation_monochromator graphite
_diffrn_radiation_source 'fine-focus sealed tube'
_diffrn_radiation_type MoK\a
_diffrn_radiation_wavelength .71073
_diffrn_reflns_av_R_equivalents .05
_diffrn_reflns_limit_h_max 9
_diffrn_reflns_limit_h_min -9
_diffrn_reflns_limit_k_max 11
_diffrn_reflns_limit_k_min -11
_diffrn_reflns_limit_l_max 19
_diffrn_reflns_limit_l_min -19
_diffrn_reflns_number 7762
_diffrn_reflns_theta_max 30.00
_diffrn_reflns_theta_min 1.00
_diffrn_standards_decay_% .00
_exptl_absorpt_coefficient_mu 22.64
_exptl_absorpt_correction_T_max .424
_exptl_absorpt_correction_T_min .060
_exptl_absorpt_correction_type multi-scan
_exptl_absorpt_process_details '(SADABS; Bruker, 1999)'
_exptl_crystal_colour ' colourless '
_exptl_crystal_density_diffrn 5.17
_exptl_crystal_density_meas ?
_exptl_crystal_description ' plate '
_exptl_crystal_F_000 1152.00
_exptl_crystal_size_max .10
_exptl_crystal_size_mid .10
_exptl_crystal_size_min .03
_refine_diff_density_max 1.19
_refine_diff_density_min -1.06
_refine_ls_extinction_coef 1.8(8)
_refine_ls_extinction_method 'Larson, 1967'
_refine_ls_goodness_of_fit_ref 1.08
_refine_ls_hydrogen_treatment none
_refine_ls_matrix_type full
_refine_ls_number_parameters 67
_refine_ls_number_reflns 1079
_refine_ls_R_factor_gt .026
_refine_ls_shift/su_max .00006
_refine_ls_structure_factor_coef F
_refine_ls_weighting_details
;
 Chebychev polynomial with   3 parameters (Carruthers & Watkin, 1979)
 0.377 0.275 0.230
;
_refine_ls_weighting_scheme calc
_refine_ls_wR_factor_ref .029
_reflns_number_gt 1079
_reflns_number_total 1271
_reflns_threshold_expression >1.00\s(I)
_cod_data_source_file br1284.cif
_cod_data_source_block I
_cod_depositor_comments
;
The following automatic conversions were performed:
'_symmetry_cell_setting' value 'Orthorhombic ' changed to 'orthorhombic'
according to '/home/saulius/struct/CIF-dictionaries/cif_core.dic'
dictionary named 'cif_core.dic' version 2.4.1 from 2010-06-29.

Automatic conversion script
Id: cif_fix_enum 1527 2010-12-29 10:47:43Z saulius 

The following automatic conversions were performed:

'_chemical_melting_point' value 'not measured' was changed to '?' -
the value is undefined or not given.

'_symmetry_cell_setting' value
'Orthorhombic ' changed to 'orthorhombic' according to
/home/saulius/struct/CIF-dictionaries/cif_core.dic dictionary named
'cif_core.dic' version 2.4.1 from 2010-06-29.

Automatic conversion script
Id: cif_fix_values 1715 2011-07-08 13:25:40Z adriana 

The following automatic conversions were performed:

'_exptl_crystal_density_meas' value 'not measured' was changed to '?'
- the value is perceived as not measured.

Automatic conversion script
Id: cif_fix_values 3008 2015-01-20 13:52:24Z robertas 
;
_cod_original_cell_volume 847.1(2)
_cod_original_sg_symbol_H-M 'P b n m '
_cod_original_formula_sum ' La2 O9 Se3  '
_cod_database_code 2010987

loop_
_symmetry_equiv_pos_as_xyz
x,y,z
-x,-y,-z
-x+1/2,y+1/2,z
x+1/2,-y+1/2,-z
x+1/2,-y+1/2,z+1/2
-x+1/2,y+1/2,-z+1/2
-x,-y,z+1/2
x,y,-z+1/2

loop_
_atom_site_aniso_label
_atom_site_aniso_U_11
_atom_site_aniso_U_22
_atom_site_aniso_U_33
_atom_site_aniso_U_12
_atom_site_aniso_U_13
_atom_site_aniso_U_23
La1 .00824(14) .00632(14) .01014(14) .00013(8) -.00040(9) .00031(7)
Se1 .0097(2) .00920(19) .0080(2) -.00048(16) .00052(14) -.00022(14)
Se2 .0112(3) .0095(3) .0096(3) -.0010(2) .0000 .0000
O1 .0079(15) .0133(14) .0231(17) .0024(12) .0014(14) -.0012(12)
O2 .0140(17) .0097(15) .0294(19) .0024(12) -.0080(14) -.0032(14)
O3 .0116(15) .0111(15) .0150(14) -.0009(11) .0047(13) -.0016(12)
O4 .0171(16) .0124(15) .0090(13) -.0015(12) -.0033(13) .0011(12)
O5 .026(3) .013(2) .021(2) .005(2) .0000 .0000

loop_
_atom_site_label
_atom_site_fract_x
_atom_site_fract_y
_atom_site_fract_z
_atom_site_U_iso_or_equiv
_atom_site_thermal_displace_type
_atom_site_occupancy
La1 .17967(4) .19781(3) .563817(17) .0082 Uani 1.0000
Se1 .17978(6) .45249(5) .37470(3) .0090 Uani 1.0000
Se2 .09153(9) -.04481(7) .7500 .0101 Uani 1.0000
O1 .5323(5) .1971(4) .5962(3) .0148 Uani 1.0000
O2 -.0898(5) .3822(4) .5784(3) .0177 Uani 1.0000
O3 -.1505(5) .0726(4) .5407(2) .0126 Uani 1.0000
O4 .2630(5) .4408(4) .6558(2) .0128 Uani 1.0000
O5 .0656(9) .1546(6) .7500 .0198 Uani 1.0000

loop_
_atom_type_symbol
_atom_type_scat_dispersion_real
_atom_type_scat_dispersion_imag
_atom_type_scat_source
'La  ' -.5880 2.4520 International_Tables_Vol_IV_Table_2.2B
'Se  ' -.1780 2.2230 International_Tables_Vol_IV_Table_2.2B
'O   ' .0080 .0060 International_Tables_Vol_IV_Table_2.2B

loop_
_geom_angle_atom_site_label_1
_geom_angle_atom_site_label_2
_geom_angle_atom_site_label_3
_geom_angle_site_symmetry_1
_geom_angle_site_symmetry_3
_geom_angle
_geom_angle_publ_flag
O1 La1 O1 . 4_456 122.80(10) no
O1 La1 O2 . . 138.25(11) no
O1 La1 O2 . 4_556 62.56(12) no
O1 La1 O3 . . 155.67(11) no
O1 La1 O3 . 2_556 99.87(11) no
O1 La1 O3 . 4_556 70.52(11) no
O1 La1 O4 . . 71.03(11) no
O1 La1 O4 . 3_545 75.49(11) no
O1 La1 O5 . . 96.40(14) no
O1 La1 O2 4_456 . 63.86(12) no
O1 La1 O2 4_456 4_556 71.07(12) no
O2 La1 O2 . 4_556 133.67(5) no
O1 La1 O3 4_456 . 70.85(11) no
O2 La1 O3 . . 64.47(11) no
O2 La1 O3 4_556 . 110.52(11) no
O1 La1 O3 4_456 2_556 77.35(11) no
O2 La1 O3 . 2_556 120.85(11) no
O2 La1 O3 4_556 2_556 54.90(10) no
O3 La1 O3 . 2_556 61.41(13) no
O1 La1 O3 4_456 4_556 57.80(10) no
O2 La1 O3 . 4_556 86.57(12) no
O2 La1 O3 4_556 4_556 59.85(11) no
O3 La1 O3 . 4_556 128.31(9) no
O3 La1 O3 2_556 4_556 109.20(11) no
O1 La1 O4 4_456 . 105.60(10) no
O2 La1 O4 . . 67.85(12) no
O2 La1 O4 4_556 . 117.19(11) no
O3 La1 O4 . . 127.87(11) no
O3 La1 O4 2_556 . 170.69(11) no
O1 La1 O4 4_456 3_545 141.40(10) no
O2 La1 O4 . 3_545 127.66(12) no
O2 La1 O4 4_556 3_545 94.42(11) no
O3 La1 O4 . 3_545 82.16(11) no
O3 La1 O4 2_556 3_545 65.50(10) no
O1 La1 O5 4_456 . 138.00(14) no
O2 La1 O5 . . 77.22(14) no
O2 La1 O5 4_556 . 149.07(14) no
O3 La1 O5 . . 78.84(14) no
O3 La1 O5 2_556 . 112.74(13) no
O3 La1 O4 4_556 . 66.40(10) no
O3 La1 O4 4_556 3_545 144.12(11) no
O4 La1 O4 . 3_545 112.75(11) no
O3 La1 O5 4_556 . 137.65(13) no
O4 La1 O5 . . 71.21(13) no
O4 La1 O5 3_545 . 56.71(13) no
O1 Se1 O2 4_456 2_566 106.79(18) yes
O1 Se1 O3 4_456 4_556 99.71(17) yes
O2 Se1 O3 2_566 4_556 95.11(17) yes
O4 Se2 O4 3_545 6_546 104.6(2) yes
O4 Se2 O5 3_545 . 97.88(17) yes
O4 Se2 O5 6_546 . 97.88(17) yes
La1 O1 La1 . 4_556 103.26(13) yes
La1 O1 Se1 . 4_556 130.87(18) yes
La1 O1 Se1 4_556 4_556 102.50(16) yes
La1 O2 La1 . 4_456 104.36(13) yes
La1 O2 Se1 . 2_566 148.5(2) yes
La1 O2 Se1 4_456 2_566 106.19(16) yes
La1 O3 La1 . 2_556 118.59(13) yes
La1 O3 La1 . 4_456 100.31(11) yes
La1 O3 La1 2_556 4_456 105.19(12) yes
La1 O3 Se1 . 4_456 126.46(17) yes
La1 O3 Se1 2_556 4_456 103.14(15) yes
La1 O3 Se1 4_456 4_456 99.35(15) yes
La1 O4 La1 . 3_555 117.47(12) yes
La1 O4 Se2 . 3_555 128.03(17) yes
La1 O4 Se2 3_555 3_555 104.33(15) yes
La1 O5 La1 . 8_556 143.1(2) yes
La1 O5 Se2 . . 95.63(12) yes
La1 O5 Se2 8_556 . 95.63(12) yes

loop_
_geom_bond_atom_site_label_1
_geom_bond_atom_site_label_2
_geom_bond_site_symmetry_1
_geom_bond_site_symmetry_2
_geom_bond_distance
_geom_bond_publ_flag
La1 O1 . . 2.536(4) yes
La1 O1 . 4_456 2.656(4) yes
La1 O2 . . 2.467(4) yes
La1 O2 . 4_556 2.684(4) yes
La1 O3 . . 2.583(4) yes
La1 O3 . 2_556 2.727(3) yes
La1 O3 . 4_556 2.718(3) yes
La1 O4 . . 2.499(3) yes
La1 O4 . 3_545 2.561(3) yes
La1 O5 . . 2.7928(19) yes
Se1 O1 . 4_456 1.687(3) yes
Se1 O2 . 2_566 1.669(4) yes
Se1 O3 . 4_556 1.713(3) yes
Se2 O4 . 3_545 1.694(3) yes
Se2 O4 . 6_546 1.694(3) yes
Se2 O5 . . 1.689(5) yes
